data_2002278
loop_
_publ_author_name
'Lehmann, U'
'Mueller-Buschbaum, Hk'

_publ_section_title
;
Ba6 Co Nb9 O30: Ein neuer Vertreter der tetragonalen Wolframbronzen
;
_journal_name_full
;
Zeitschrift fuer Anorganische und Allgemeine Chemie
;
_journal_page_first 7
_journal_page_last 12
_journal_paper_doi 10.1002/zaac.19814811002
_journal_volume 481
_journal_year 1981
_chemical_formula_structural 'Ba6 Co Nb9 O30'
_chemical_formula_sum 'Ba6 Co Nb9 O30'
_chemical_name_systematic 'Barium cobalt niobium oxide (6/1/9/30)'
_space_group_IT_number 100
_symmetry_cell_setting tetragonal
_symmetry_Int_Tables_number 100
_symmetry_space_group_name_Hall 'P 4 -2ab'
_symmetry_space_group_name_H-M 'P 4 b m'
_cell_angle_alpha 90
_cell_angle_beta 90
_cell_angle_gamma 90
_cell_formula_units_Z 1
_cell_length_a 12.589
_cell_length_b 12.589
_cell_length_c 4.009
_cell_volume 635.4
_refine_ls_R_factor_all 0.076
_cod_database_code 2002278

loop_
_symmetry_equiv_pos_as_xyz
x,y,z
-x,-y,z
1/2+x,1/2-y,z
1/2-x,1/2+y,z
-y,x,z
y,-x,z
1/2+y,1/2+x,z
1/2-y,1/2-x,z

loop_
_atom_site_label
_atom_site_type_symbol
_atom_site_symmetry_multiplicity
_atom_site_Wyckoff_symbol
_atom_site_fract_x
_atom_site_fract_y
_atom_site_fract_z
_atom_site_occupancy
_atom_site_attached_hydrogens
_atom_site_calc_flag
Ba1 Ba2+ 2 a 0. 0. 0. 1. 0 d
Ba2 Ba2+ 4 c 0.1719 0.6719 0.0005 1. 0 d
Co1 Co3+ 2 b 0. 0.5 0.5438 0.5 0 d
Nb1 Nb5+ 2 b 0. 0.5 0.5438 0.5 0 d
Nb2 Nb5+ 8 d 0.0749 0.2142 0.4981 1. 0 d
O1 O2- 2 b 0. 0.5 0.027 1. 0 d
O2 O2- 8 d 0.076 0.209 0.026 1. 0 d
O3 O2- 8 d 0.345 0.008 0.466 1. 0 d
O4 O2- 4 c 0.282 0.782 0.5 1. 0 d
O5 O2- 8 d 0.141 0.069 0.5 1. 0 d

loop_
_atom_type_symbol
_atom_type_oxidation_number
Ba2+ 2.000
Co3+ 3.000
Nb5+ 5.000
O2- -2.000
